data_7028023
loop_
_publ_author_name
'Kessler, Vadim G.'
'Panov, Andrei N.'
'Turova, Nataliya Ya.'
'Starikova, Zoya A.'
'Yanovsky, Alexandr I.'
'Dolgushin, Fedor M.'
'Pisarevsky, Alexandr P.'
'Struchkov, Yuri T.'

_publ_section_title
;
 Anodic oxidation of molybdenum and tungsten in alcohols: isolation and
 X-ray single-crystal study of side products
;
_journal_issue 1
_journal_name_full 'Journal of the Chemical Society, Dalton Transactions'
_journal_page_first 21
_journal_paper_doi 10.1039/a704198e
_journal_year 1998
_chemical_formula_moiety 'C30 H74 Li4 O24 W2 ++, O19 W6 --'
_chemical_formula_sum 'C30 H74 Li4 O43 W8'
_chemical_formula_weight 2621.5
_chemical_name_systematic
;
Tetralithium-hexakis(2-methoxyethoxy)-tetrakis(2-
-methoxyethanol)-tetraoxo-di-tungsten  hexawolframate
;
_space_group_IT_number 2
_symmetry_cell_setting triclinic
_symmetry_space_group_name_Hall '-P 1'
_symmetry_space_group_name_H-M 'P -1'
_atom_sites_solution_hydrogens geom
_atom_sites_solution_primary direct
_atom_sites_solution_secondary difmap
_audit_creation_method SHELXL
_cell_angle_alpha 89.90(3)
_cell_angle_beta 110.73(3)
_cell_angle_gamma 103.01(3)
_cell_formula_units_Z 1
_cell_length_a 11.461(5)
_cell_length_b 11.828(4)
_cell_length_c 12.623(5)
_cell_measurement_reflns_used 24
_cell_measurement_temperature 293(2)
_cell_measurement_theta_max 12
_cell_measurement_theta_min 11
_cell_volume 1553.6(11)
_computing_cell_refinement 'CAD4 Enraf-Nonius'
_computing_data_collection 'CAD4 Enraf-Nonius'
_computing_data_reduction 'SHELXTL PLUS 5 (gamma version)'
_computing_molecular_graphics 'SHELXTL PLUS 5 (gamma version)'
_computing_publication_material 'SHELXTL PLUS 5 (gamma version)'
_computing_structure_refinement 'SHELXTL PLUS 5 (gamma version)'
_computing_structure_solution 'SHELXTL PLUS 5 (gamma version)'
_diffrn_ambient_temperature 293(2)
_diffrn_measurement_device 'CAD4 Enraf-Nonius'
_diffrn_measurement_method 'CAD4 Enraf-Nonius'
_diffrn_radiation_monochromator graphite
_diffrn_radiation_source 'fine-focus sealed tube'
_diffrn_radiation_type MoK\a
_diffrn_radiation_wavelength 0.71073
_diffrn_reflns_av_R_equivalents 0.0194
_diffrn_reflns_av_sigmaI/netI 0.0515
_diffrn_reflns_limit_h_max 15
_diffrn_reflns_limit_h_min 0
_diffrn_reflns_limit_k_max 15
_diffrn_reflns_limit_k_min -16
_diffrn_reflns_limit_l_max 16
_diffrn_reflns_limit_l_min -17
_diffrn_reflns_number 8628
_diffrn_reflns_theta_max 28.98
_diffrn_reflns_theta_min 1.73
_diffrn_standards_decay_% 2.0
_diffrn_standards_interval_count 97
_diffrn_standards_number 3
_exptl_absorpt_coefficient_mu 14.843
_exptl_absorpt_correction_T_max 0.983
_exptl_absorpt_correction_T_min 0.246
_exptl_absorpt_correction_type empirical
_exptl_crystal_colour colourless
_exptl_crystal_F_000 1202
_refine_diff_density_max 7.705
_refine_diff_density_min -5.568
_refine_diff_density_rms 0.448
_refine_ls_extinction_method none
_refine_ls_goodness_of_fit_all 0.976
_refine_ls_goodness_of_fit_obs 1.070
_refine_ls_hydrogen_treatment noref
_refine_ls_matrix_type full
_refine_ls_number_parameters 388
_refine_ls_number_reflns 8192
_refine_ls_number_restraints 0
_refine_ls_restrained_S_all 1.007
_refine_ls_restrained_S_obs 1.070
_refine_ls_R_factor_all 0.0893
_refine_ls_R_factor_obs 0.0591
_refine_ls_shift/esd_max -0.011
_refine_ls_shift/esd_mean 0.002
_refine_ls_structure_factor_coef Fsqd
_refine_ls_weighting_details 'w=1/[\s^2^(Fo^2^)+(0.1360P)^2^+0.0000P] where P=(Fo^2^+2Fc^2^)/3'
_refine_ls_weighting_scheme calc
_refine_ls_wR_factor_all 0.1761
_refine_ls_wR_factor_obs 0.1594
_reflns_number_observed 5988
_reflns_number_total 8230
_reflns_observed_criterion >2sigma(I)
_cod_data_source_file e704198sup1.cif
_cod_data_source_block str_VII
_cod_depositor_comments
;
The following automatic conversions were performed:

'_symmetry_cell_setting' value 'Triclinic' changed to 'triclinic'
according to /home/saulius/struct/CIF-dictionaries/cif_core.dic
dictionary named 'cif_core.dic' version 2.4.2 from 2011-04-26.

Automatic conversion script
Id: cif_fix_values 1891 2012-01-12 08:04:46Z andrius 

The following automatic conversions were performed:

'_refine_ls_weighting_scheme' value 'calc
w=1/[\s^2^(Fo^2^)+(0.1360P)^2^+0.0000P] where P=(Fo^2^+2Fc^2^)/3' was
changed to 'calc'. New tag '_refine_ls_weighting_details' was
created. The value of the new tag was set to
'w=1/[\s^2^(Fo^2^)+(0.1360P)^2^+0.0000P] where P=(Fo^2^+2Fc^2^)/3'.

Automatic conversion script
Id: cif_fix_values 3143 2015-03-26 13:38:13Z robertas 
;
_cod_original_sg_symbol_H-M P-1
_cod_database_code 7028023

loop_
_symmetry_equiv_pos_as_xyz
'x, y, z'
'-x, -y, -z'

loop_
_atom_site_aniso_label
_atom_site_aniso_U_11
_atom_site_aniso_U_22
_atom_site_aniso_U_33
_atom_site_aniso_U_23
_atom_site_aniso_U_13
_atom_site_aniso_U_12
W1 0.0164(2) 0.0352(2) 0.0302(2) 0.00863(15) 0.01281(14) 0.00911(14)
W2 0.0352(3) 0.0303(2) 0.0352(2) 0.0069(2) 0.0095(2) 0.0058(2)
W3 0.0406(3) 0.0366(2) 0.0265(2) 0.0033(2) 0.0074(2) 0.0012(2)
W4 0.0284(3) 0.0481(3) 0.0523(3) 0.0047(2) 0.0234(2) 0.0067(2)
Li1 0.035(10) 0.070(13) 0.031(9) 0.016(9) 0.011(8) 0.032(10)
Li2 0.045(11) 0.033(9) 0.035(9) 0.007(7) 0.015(8) 0.008(8)
O1 0.024(4) 0.052(5) 0.043(4) 0.011(4) 0.013(3) 0.013(3)
O2 0.026(4) 0.052(5) 0.050(5) 0.011(4) 0.024(3) 0.015(3)
O3 0.013(3) 0.041(4) 0.027(3) -0.001(3) 0.010(2) 0.008(3)
O4 0.030(4) 0.054(5) 0.037(4) 0.012(4) 0.007(3) 0.015(4)
O5 0.034(4) 0.033(3) 0.039(4) 0.010(3) 0.021(3) 0.009(3)
O6 0.042(5) 0.051(5) 0.063(6) 0.026(4) 0.027(4) 0.024(4)
O7 0.028(4) 0.041(4) 0.041(4) 0.016(3) 0.018(3) 0.005(3)
O8 0.033(5) 0.093(8) 0.048(5) 0.012(5) 0.023(4) 0.008(5)
O9 0.049(6) 0.090(8) 0.044(5) -0.003(5) 0.021(4) -0.001(5)
O10 0.034(5) 0.097(8) 0.044(5) 0.008(5) 0.022(4) 0.018(5)
O11 0.053(6) 0.059(5) 0.048(5) 0.007(4) 0.012(4) 0.024(5)
O12 0.050(5) 0.052(5) 0.046(5) 0.001(4) 0.023(4) 0.017(4)
O13 0.043(6) 0.087(8) 0.096(9) -0.009(7) 0.040(6) 0.014(6)
O14 0.055(6) 0.057(5) 0.043(5) 0.002(4) 0.030(4) 0.005(4)
O15 0.041(5) 0.040(4) 0.051(5) -0.001(4) 0.025(4) 0.010(4)
O16 0.026(4) 0.046(4) 0.047(5) 0.010(4) 0.007(3) 0.005(3)
O17 0.043(5) 0.040(4) 0.049(5) 0.005(4) 0.025(4) -0.003(4)
O18 0.067(7) 0.039(4) 0.055(6) 0.012(4) 0.012(5) 0.012(4)
O19 0.081(8) 0.052(5) 0.033(4) -0.004(4) 0.004(5) -0.009(5)
O20 0.047(5) 0.037(4) 0.029(4) 0.002(3) 0.006(3) 0.006(4)
O21 0.043(5) 0.044(4) 0.033(4) 0.012(3) 0.009(3) 0.004(4)
O22 0.016(4) 0.028(4) 0.032(5) 0.003(4) 0.005(4) 0.003(4)
C1 0.024(5) 0.035(5) 0.030(5) -0.002(4) 0.013(4) 0.008(4)
C2 0.045(6) 0.039(5) 0.021(4) 0.008(4) 0.021(4) 0.006(5)
C3 0.036(7) 0.080(10) 0.057(8) 0.016(7) 0.014(6) 0.019(7)
C4 0.067(9) 0.032(5) 0.069(9) 0.004(6) 0.049(8) 0.007(6)
C5 0.062(9) 0.035(6) 0.074(10) 0.017(6) 0.034(8) 0.015(6)
C6 0.058(10) 0.079(10) 0.065(9) 0.038(9) 0.024(8) 0.030(8)
C7 0.021(5) 0.057(7) 0.054(7) 0.017(6) 0.016(5) 0.001(5)
C8 0.039(7) 0.086(10) 0.051(7) 0.031(7) 0.033(6) 0.007(7)
C9 0.086(13) 0.103(14) 0.043(8) 0.016(9) 0.034(8) -0.017(11)
C10 0.033(8) 0.177(23) 0.070(11) -0.050(13) 0.024(7) -0.004(11)
C11 0.041(8) 0.104(12) 0.042(7) 0.022(8) 0.018(6) 0.012(8)
C12 0.051(9) 0.058(8) 0.066(9) -0.004(7) 0.015(7) 0.008(7)
C13 0.038(6) 0.076(9) 0.033(5) 0.012(6) 0.022(5) 0.016(6)
C14 0.050(8) 0.064(8) 0.050(7) 0.030(7) 0.019(6) 0.023(7)
C15 0.115(17) 0.066(10) 0.063(10) 0.018(8) 0.038(11) 0.035(11)

loop_
_atom_site_label
_atom_site_type_symbol
_atom_site_fract_x
_atom_site_fract_y
_atom_site_fract_z
_atom_site_U_iso_or_equiv
_atom_site_thermal_displace_type
_atom_site_occupancy
_atom_site_calc_flag
_atom_site_refinement_flags
W1 W -0.35408(4) 0.47312(3) -0.00278(3) 0.02557(13) Uani 1 d .
W2 W 0.00859(5) 0.19201(4) -0.54309(4) 0.03486(15) Uani 1 d .
W3 W -0.11775(5) -0.06318(4) -0.69044(4) 0.0373(2) Uani 1 d .
W4 W -0.18946(5) -0.00992(4) -0.46905(5) 0.0409(2) Uani 1 d .
Li1 Li -0.1887(21) 0.3192(21) -0.1263(16) 0.042(5) Uani 1 d .
Li2 Li -0.4897(21) 0.3521(16) 0.1927(17) 0.038(4) Uani 1 d .
O1 O -0.2021(8) 0.5275(8) 0.0968(7) 0.039(2) Uani 1 d .
O2 O -0.3282(8) 0.3923(7) -0.1018(8) 0.039(2) Uani 1 d .
O3 O -0.4450(6) 0.5473(6) 0.0961(6) 0.0262(14) Uani 1 d .
O4 O -0.3605(8) 0.4585(8) 0.3132(7) 0.041(2) Uani 1 d .
O5 O -0.4046(8) 0.3348(6) 0.0729(7) 0.033(2) Uani 1 d .
O6 O -0.4895(9) 0.1787(8) 0.1991(9) 0.048(2) Uani 1 d .
O7 O -0.6472(8) 0.3820(7) 0.0770(7) 0.036(2) Uani 1 d .
O8 O -0.6221(9) 0.3281(10) 0.2855(9) 0.057(3) Uani 1 d .
O9 O -0.2888(10) 0.2628(11) -0.2895(9) 0.063(3) Uani 1 d .
O10 O -0.0606(9) 0.3995(11) -0.1952(8) 0.056(3) Uani 1 d .
H10 H -0.0051(9) 0.3363(11) -0.1820(8) 0.079(59) Uiso 1 d R
O11 O -0.1871(10) 0.1609(9) -0.0632(8) 0.053(2) Uani 1 d .
O12 O -0.0560(10) 0.3684(8) 0.0405(8) 0.047(2) Uani 1 d .
H12 H -0.0271(10) 0.4484(8) 0.0971(8) 0.032(32) Uiso 1 d R
O13 O -0.3295(11) -0.0163(11) -0.4482(12) 0.071(3) Uani 1 d .
O14 O -0.0587(10) 0.0434(9) -0.3236(8) 0.049(2) Uani 1 d .
O15 O -0.1450(9) 0.1471(7) -0.5094(8) 0.041(2) Uani 1 d .
O16 O -0.2468(8) -0.0593(7) -0.6265(8) 0.042(2) Uani 1 d .
O17 O -0.1599(9) -0.1608(7) -0.4416(8) 0.044(2) Uani 1 d .
O18 O 0.0157(11) 0.3320(8) -0.5750(9) 0.057(3) Uani 1 d .
O19 O -0.2024(12) -0.1083(9) -0.8308(8) 0.064(3) Uani 1 d .
O20 O 0.1013(9) 0.2057(7) -0.3811(7) 0.041(2) Uani 1 d .
O21 O -0.0882(9) 0.1034(7) -0.6887(7) 0.042(2) Uani 1 d .
O22 O 0.0000 0.0000 -0.5000 0.027(2) Uani 1 d S
C1 C -0.3694(10) 0.6270(9) 0.1973(8) 0.029(2) Uani 1 d .
H1B H -0.3961(10) 0.6997(9) 0.1889(8) 0.034 Uiso 1 calc R
H1C H -0.2791(10) 0.6437(9) 0.2073(8) 0.034 Uiso 1 calc R
C2 C -0.3891(12) 0.5707(9) 0.3026(8) 0.033(2) Uani 1 d .
H2A H -0.3339(12) 0.6213(9) 0.3705(8) 0.040 Uiso 1 calc R
H2B H -0.4775(12) 0.5629(9) 0.2961(8) 0.040 Uiso 1 calc R
C3 C -0.2263(14) 0.4615(15) 0.3548(13) 0.058(4) Uani 1 d .
H3A H -0.2151(14) 0.3834(15) 0.3596(13) 0.086 Uiso 1 calc R
H3B H -0.1856(14) 0.5029(15) 0.4289(13) 0.086 Uiso 1 calc R
H3C H -0.1882(14) 0.5003(15) 0.3039(13) 0.086 Uiso 1 calc R
C4 C -0.4545(16) 0.2194(10) 0.0276(13) 0.050(3) Uani 1 d .
H4A H -0.4128(16) 0.2015(10) -0.0229(13) 0.060 Uiso 1 calc R
H4B H -0.5461(16) 0.2056(10) -0.0153(13) 0.060 Uiso 1 calc R
C5 C -0.4300(16) 0.1452(11) 0.1254(14) 0.054(4) Uani 1 d .
H5A H -0.4661(16) 0.0636(11) 0.0982(14) 0.065 Uiso 1 calc R
H5B H -0.3384(16) 0.1566(11) 0.1661(14) 0.065 Uiso 1 calc R
C6 C -0.4618(17) 0.1233(15) 0.3033(14) 0.065(4) Uani 1 d .
H6A H -0.5044(17) 0.1495(15) 0.3484(14) 0.097 Uiso 1 calc R
H6B H -0.3707(17) 0.1429(15) 0.3447(14) 0.097 Uiso 1 calc R
H6C H -0.4918(17) 0.0404(15) 0.2867(14) 0.097 Uiso 1 calc R
C7 C -0.7529(11) 0.3045(12) 0.0916(12) 0.045(3) Uani 1 d .
H7A H -0.7485(11) 0.2246(12) 0.0811(12) 0.054 Uiso 1 calc R
H7B H -0.8329(11) 0.3151(12) 0.0364(12) 0.054 Uiso 1 calc R
C8 C -0.7468(13) 0.3308(15) 0.2102(12) 0.055(4) Uani 1 d .
H8A H -0.7628(13) 0.4069(15) 0.2177(12) 0.066 Uiso 1 calc R
H8B H -0.8112(13) 0.2731(15) 0.2272(12) 0.066 Uiso 1 calc R
C9 C -0.6031(20) 0.3602(18) 0.3961(13) 0.081(6) Uani 1 d .
H9A H -0.5178(20) 0.3574(18) 0.4444(13) 0.121 Uiso 1 calc R
H9B H -0.6646(20) 0.3077(18) 0.4196(13) 0.121 Uiso 1 calc R
H9C H -0.6136(20) 0.4380(18) 0.4015(13) 0.121 Uiso 1 calc R
C10 C -0.1023(15) 0.3586(24) -0.3104(16) 0.097(8) Uani 1 d .
H10A H -0.0720(15) 0.4209(24) -0.3513(16) 0.116 Uiso 1 calc R
H10B H -0.0630(15) 0.2954(24) -0.3158(16) 0.116 Uiso 1 calc R
C11 C -0.2363(14) 0.3192(17) -0.3639(12) 0.062(4) Uani 1 d .
H11A H -0.2736(14) 0.3848(17) -0.3896(12) 0.075 Uiso 1 calc R
H11B H -0.2560(14) 0.2662(17) -0.4299(12) 0.075 Uiso 1 calc R
C12 C -0.4238(16) 0.2150(14) -0.3340(14) 0.061(4) Uani 1 d .
H12A H -0.4502(16) 0.1780(14) -0.2757(14) 0.091 Uiso 1 calc R
H12B H -0.4451(16) 0.1586(14) -0.3966(14) 0.091 Uiso 1 calc R
H12C H -0.4672(16) 0.2761(14) -0.3596(14) 0.091 Uiso 1 calc R
C13 C -0.0949(13) 0.2798(13) 0.1092(10) 0.046(3) Uani 1 d .
H13A H -0.1766(13) 0.2843(13) 0.1136(10) 0.055 Uiso 1 calc R
H13B H -0.0312(13) 0.2906(13) 0.1857(10) 0.055 Uiso 1 calc R
C14 C -0.1067(15) 0.1645(13) 0.0526(12) 0.053(3) Uani 1 d .
H14B H -0.0227(15) 0.1557(13) 0.0581(12) 0.064 Uiso 1 calc R
H14C H -0.1440(15) 0.1017(13) 0.0891(12) 0.064 Uiso 1 calc R
C15 C -0.2014(23) 0.0557(15) -0.1289(16) 0.078(6) Uani 1 d .
H15A H -0.2565(23) 0.0580(15) -0.2061(16) 0.116 Uiso 1 calc R
H15B H -0.2385(23) -0.0104(15) -0.0972(16) 0.116 Uiso 1 calc R
H15C H -0.1187(23) 0.0494(15) -0.1270(16) 0.116 Uiso 1 calc R

loop_
_atom_type_symbol
_atom_type_description
_atom_type_scat_dispersion_real
_atom_type_scat_dispersion_imag
_atom_type_scat_source
C C 0.0033 0.0016 'International Tables Vol C Tables 4.2.6.8 and 6.1.1.4'
H H 0.0000 0.0000 'International Tables Vol C Tables 4.2.6.8 and 6.1.1.4'
O O 0.0106 0.0060 'International Tables Vol C Tables 4.2.6.8 and 6.1.1.4'
W W -0.8490 6.8722 'International Tables Vol C Tables 4.2.6.8 and 6.1.1.4'
Li Li -0.0003 0.0001 'International Tables Vol C Tables 4.2.6.8 and 6.1.1.4'

loop_
_geom_angle_atom_site_label_1
_geom_angle_atom_site_label_2
_geom_angle_atom_site_label_3
_geom_angle
_geom_angle_site_symmetry_1
_geom_angle_site_symmetry_3
O2 W1 O1 103.7(4) . .
O2 W1 O7 98.1(4) . 2_465
O1 W1 O7 92.5(4) . 2_465
O2 W1 O5 92.9(4) . .
O1 W1 O5 97.9(4) . .
O7 W1 O5 162.6(3) 2_465 .
O2 W1 O3 95.5(3) . 2_465
O1 W1 O3 160.1(3) . 2_465
O7 W1 O3 79.2(3) 2_465 2_465
O5 W1 O3 86.4(3) . 2_465
O2 W1 O3 163.1(3) . .
O1 W1 O3 92.7(3) . .
O7 W1 O3 85.0(3) 2_465 .
O5 W1 O3 80.7(3) . .
O3 W1 O3 68.7(3) 2_465 .
O18 W2 O15 104.1(5) . .
O18 W2 O17 103.8(5) . 2_554
O15 W2 O17 152.1(4) . 2_554
O18 W2 O20 103.6(4) . .
O15 W2 O20 86.7(4) . .
O17 W2 O20 86.4(4) 2_554 .
O18 W2 O21 103.4(4) . .
O15 W2 O21 86.9(4) . .
O17 W2 O21 87.1(4) 2_554 .
O20 W2 O21 152.9(3) . .
O18 W2 O22 179.5(4) . .
O15 W2 O22 76.3(3) . .
O17 W2 O22 75.7(3) 2_554 .
O20 W2 O22 76.5(2) . .
O21 W2 O22 76.4(2) . .
O19 W3 O21 102.9(4) . .
O19 W3 O14 103.7(5) . 2_554
O21 W3 O14 86.9(4) . 2_554
O19 W3 O20 104.0(4) . 2_554
O21 W3 O20 153.1(3) . 2_554
O14 W3 O20 86.2(4) 2_554 2_554
O19 W3 O16 104.8(5) . .
O21 W3 O16 87.2(4) . .
O14 W3 O16 151.5(4) 2_554 .
O20 W3 O16 86.5(4) 2_554 .
O19 W3 O22 179.1(4) . .
O21 W3 O22 76.6(2) . .
O14 W3 O22 75.6(3) 2_554 .
O20 W3 O22 76.5(2) 2_554 .
O16 W3 O22 76.0(2) . .
O13 W4 O17 104.2(5) . .
O13 W4 O16 102.7(5) . .
O17 W4 O16 86.3(4) . .
O13 W4 O14 104.5(5) . .
O17 W4 O14 87.4(4) . .
O16 W4 O14 152.8(4) . .
O13 W4 O15 103.2(5) . .
O17 W4 O15 152.6(4) . .
O16 W4 O15 87.4(4) . .
O14 W4 O15 86.2(4) . .
O13 W4 O22 179.1(5) . .
O17 W4 O22 76.4(3) . .
O16 W4 O22 76.6(3) . .
O14 W4 O22 76.1(3) . .
O15 W4 O22 76.2(3) . .
O9 Li1 O10 80.7(9) . .
O9 Li1 O11 97.8(11) . .
O10 Li1 O11 122.9(11) . .
O9 Li1 O2 96.0(9) . .
O10 Li1 O2 124.5(12) . .
O11 Li1 O2 112.5(12) . .
O9 Li1 O12 169.5(12) . .
O10 Li1 O12 92.5(10) . .
O11 Li1 O12 79.2(8) . .
O2 Li1 O12 94.4(9) . .
O4 Li2 O7 127.7(11) . .
O4 Li2 O6 117.6(11) . .
O7 Li2 O6 113.5(10) . .
O4 Li2 O5 105.3(11) . .
O7 Li2 O5 93.4(9) . .
O6 Li2 O5 80.3(8) . .
O4 Li2 O8 91.3(9) . .
O7 Li2 O8 78.1(9) . .
O6 Li2 O8 89.9(9) . .
O5 Li2 O8 163.3(11) . .
O4 Li2 O3 75.5(7) . .
O7 Li2 O3 67.0(6) . .
O6 Li2 O3 148.1(11) . .
O5 Li2 O3 68.0(6) . .
O8 Li2 O3 120.0(9) . .
O4 Li2 C2 29.7(5) . .
O7 Li2 C2 98.0(8) . .
O6 Li2 C2 146.8(10) . .
O5 Li2 C2 109.1(9) . .
O8 Li2 C2 86.5(8) . .
O3 Li2 C2 54.3(4) . .
O4 Li2 C7 136.0(11) . .
O7 Li2 C7 29.5(5) . .
O6 Li2 C7 92.6(8) . .
O5 Li2 C7 111.2(9) . .
O8 Li2 C7 55.4(6) . .
O3 Li2 C7 95.8(7) . .
C2 Li2 C7 111.9(8) . .
W1 O2 Li1 141.9(7) . .
C1 O3 W1 125.1(6) . 2_465
C1 O3 W1 121.5(5) . .
W1 O3 W1 111.3(3) 2_465 .
C1 O3 Li2 99.7(7) . .
W1 O3 Li2 91.4(5) 2_465 .
W1 O3 Li2 92.6(5) . .
C3 O4 C2 114.4(10) . .
C3 O4 Li2 125.0(11) . .
C2 O4 Li2 108.8(9) . .
C4 O5 W1 128.5(8) . .
C4 O5 Li2 104.9(9) . .
W1 O5 Li2 118.5(6) . .
C6 O6 C5 113.8(11) . .
C6 O6 Li2 122.5(11) . .
C5 O6 Li2 110.7(10) . .
C7 O7 W1 127.8(8) . 2_465
C7 O7 Li2 106.8(9) . .
W1 O7 Li2 121.9(7) 2_465 .
C9 O8 C8 111.9(13) . .
C9 O8 Li2 131.5(11) . .
C8 O8 Li2 109.8(9) . .
C11 O9 C12 116.2(12) . .
C11 O9 Li1 113.9(11) . .
C12 O9 Li1 123.7(12) . .
C10 O10 Li1 110.0(12) . .
C14 O11 C15 113.1(12) . .
C14 O11 Li1 114.9(10) . .
C15 O11 Li1 124.4(11) . .
C13 O12 Li1 105.6(10) . .
W4 O14 W3 118.1(5) . 2_554
W2 O15 W4 117.3(4) . .
W4 O16 W3 117.6(4) . .
W4 O17 W2 118.0(4) . 2_554
W3 O20 W2 117.0(4) 2_554 .
W3 O21 W2 117.0(4) . .
W4 O22 W4 180.0 . 2_554
W4 O22 W2 89.89(3) . 2_554
W4 O22 W2 90.11(3) 2_554 2_554
W4 O22 W2 90.11(3) . .
W4 O22 W2 89.89(3) 2_554 .
W2 O22 W2 180.0 2_554 .
W4 O22 W3 89.82(4) . .
W4 O22 W3 90.18(4) 2_554 .
W2 O22 W3 89.99(4) 2_554 .
W2 O22 W3 90.01(4) . .
W4 O22 W3 90.18(4) . 2_554
W4 O22 W3 89.82(4) 2_554 2_554
W2 O22 W3 90.01(4) 2_554 2_554
W2 O22 W3 89.99(4) . 2_554
W3 O22 W3 180.0 . 2_554
O3 C1 C2 109.3(8) . .
O4 C2 C1 111.8(9) . .
O4 C2 Li2 41.5(6) . .
C1 C2 Li2 93.6(7) . .
O5 C4 C5 107.0(12) . .
O6 C5 C4 107.8(11) . .
O7 C7 C8 107.6(10) . .
O7 C7 Li2 43.7(6) . .
C8 C7 Li2 83.8(9) . .
O8 C8 C7 107.3(11) . .
C11 C10 O10 114.5(14) . .
O9 C11 C10 110.3(15) . .
O12 C13 C14 106.8(10) . .
O11 C14 C13 107.6(11) . .

loop_
_geom_bond_atom_site_label_1
_geom_bond_atom_site_label_2
_geom_bond_distance
_geom_bond_site_symmetry_2
W1 O2 1.720(8) .
W1 O1 1.725(8) .
W1 O7 1.952(8) 2_465
W1 O5 1.971(8) .
W1 O3 2.140(7) 2_465
W1 O3 2.179(7) .
W2 O18 1.695(9) .
W2 O15 1.916(9) .
W2 O17 1.925(10) 2_554
W2 O20 1.929(8) .
W2 O21 1.935(8) .
W2 O22 2.3230(9) .
W3 O19 1.708(9) .
W3 O21 1.922(8) .
W3 O14 1.926(10) 2_554
W3 O20 1.926(8) 2_554
W3 O16 1.929(10) .
W3 O22 2.3268(12) .
W4 O13 1.701(11) .
W4 O17 1.899(9) .
W4 O16 1.904(9) .
W4 O14 1.909(10) .
W4 O15 1.929(9) .
W4 O22 2.3167(11) .
Li1 O9 2.00(2) .
Li1 O10 2.02(3) .
Li1 O11 2.04(2) .
Li1 O2 2.09(2) .
Li1 O12 2.10(2) .
Li2 O4 1.91(2) .
Li2 O7 1.98(2) .
Li2 O6 2.05(2) .
Li2 O5 2.10(2) .
Li2 O8 2.19(2) .
Li2 O3 2.64(2) .
Li2 C2 2.73(2) .
Li2 C7 2.75(3) .
O3 C1 1.458(11) .
O3 W1 2.140(7) 2_465
O4 C3 1.43(2) .
O4 C2 1.432(14) .
O5 C4 1.391(14) .
O6 C6 1.43(2) .
O6 C5 1.44(2) .
O7 C7 1.414(13) .
O7 W1 1.952(8) 2_465
O8 C9 1.38(2) .
O8 C8 1.42(2) .
O9 C11 1.38(2) .
O9 C12 1.42(2) .
O10 C10 1.41(2) .
O11 C14 1.42(2) .
O11 C15 1.44(2) .
O12 C13 1.45(2) .
O14 W3 1.926(10) 2_554
O17 W2 1.925(10) 2_554
O20 W3 1.926(8) 2_554
O22 W4 2.3167(11) 2_554
O22 W2 2.3230(9) 2_554
O22 W3 2.3268(12) 2_554
C1 C2 1.549(14) .
C4 C5 1.50(2) .
C7 C8 1.50(2) .
C10 C11 1.41(2) .
C13 C14 1.50(2) .
